data_4130566
loop_
_publ_author_name
'Bellows, Sarina M.'
'Arnet, Nicholas A.'
'Gurubasavaraj, Prabhuodeyara M.'
'Brennessel, William W.'
'Bill, Eckhard'
'Cundari, Thomas R.'
'Holland, Patrick L.'

_publ_section_title
;
 The Mechanism of N-N Double Bond Cleavage by an Iron(II) Hydride Complex.
;
_journal_issue 37
_journal_name_full 'Journal of the American Chemical Society'
_journal_page_first 12112
_journal_page_last 12123
_journal_paper_doi 10.1021/jacs.6b04654
_journal_volume 138
_journal_year 2016
_chemical_formula_moiety 'C50 H66 Fe2 N4'
_chemical_formula_sum 'C50 H66 Fe2 N4'
_chemical_formula_weight 834.77
_chemical_name_common holpg10
_space_group_IT_number 2
_space_group_name_Hall '-P 1'
_space_group_name_H-M_alt 'P -1'
_symmetry_cell_setting triclinic
_symmetry_space_group_name_H-M 'P -1'
_atom_sites_solution_hydrogens geom
_atom_sites_solution_primary direct
_atom_sites_solution_secondary difmap
_audit_creation_method SHELXL-97
_cell_angle_alpha 89.191(1)
_cell_angle_beta 88.782(1)
_cell_angle_gamma 82.439(1)
_cell_formula_units_Z 2
_cell_length_a 8.3664(5)
_cell_length_b 10.6963(7)
_cell_length_c 23.4901(15)
_cell_measurement_reflns_used 4086
_cell_measurement_temperature 100.0(1)
_cell_measurement_theta_max 27.37
_cell_measurement_theta_min 2.57
_cell_volume 2083.2(2)
_computing_cell_refinement 'SAINT (Bruker, 2009)'
_computing_data_collection 'APEX2 (Bruker, 2010)'
_computing_data_reduction 'SAINT (Bruker, 2009)'
_computing_molecular_graphics 'SHELXTL (Sheldrick, 2008)'
_computing_publication_material 'SHELXTL (Sheldrick, 2008)'
_computing_structure_refinement 'SHELXL-97 (Sheldrick, 2008)'
_computing_structure_solution 'SIR97 (Altomare et al., 1999)'
_diffrn_ambient_temperature 100.0(1)
_diffrn_measured_fraction_theta_full 0.999
_diffrn_measured_fraction_theta_max 0.999
_diffrn_measurement_device_type 'Bruker SMART APEX II CCD Platform'
_diffrn_measurement_method 'area detector, \w scans per \f'
_diffrn_radiation_monochromator graphite
_diffrn_radiation_source 'fine-focus sealed tube'
_diffrn_radiation_type MoK\a
_diffrn_radiation_wavelength 0.71073
_diffrn_reflns_av_R_equivalents 0.0856
_diffrn_reflns_av_sigmaI/netI 0.0802
_diffrn_reflns_limit_h_max 11
_diffrn_reflns_limit_h_min -11
_diffrn_reflns_limit_k_max 14
_diffrn_reflns_limit_k_min -14
_diffrn_reflns_limit_l_max 31
_diffrn_reflns_limit_l_min -31
_diffrn_reflns_number 39154
_diffrn_reflns_theta_full 28.28
_diffrn_reflns_theta_max 28.28
_diffrn_reflns_theta_min 1.73
_diffrn_standards_number 0
_exptl_absorpt_coefficient_mu 0.737
_exptl_absorpt_correction_T_max 0.9571
_exptl_absorpt_correction_T_min 0.8315
_exptl_absorpt_correction_type multi-scan
_exptl_absorpt_process_details 'SADABS (Sheldrick, 2008)'
_exptl_crystal_colour 'dark orange'
_exptl_crystal_density_diffrn 1.331
_exptl_crystal_density_method 'not measured'
_exptl_crystal_description block
_exptl_crystal_F_000 892
_exptl_crystal_size_max 0.26
_exptl_crystal_size_mid 0.12
_exptl_crystal_size_min 0.06
_refine_diff_density_max 1.134
_refine_diff_density_min -0.537
_refine_diff_density_rms 0.079
_refine_ls_extinction_method none
_refine_ls_goodness_of_fit_ref 1.019
_refine_ls_hydrogen_treatment constr
_refine_ls_matrix_type full
_refine_ls_number_parameters 601
_refine_ls_number_reflns 10329
_refine_ls_number_restraints 132
_refine_ls_restrained_S_all 1.020
_refine_ls_R_factor_all 0.1005
_refine_ls_R_factor_gt 0.0539
_refine_ls_shift/su_max 0.014
_refine_ls_shift/su_mean 0.000
_refine_ls_structure_factor_coef Fsqd
_refine_ls_weighting_details 'calc w=1/[\s^2^(Fo^2^)+(0.0573P)^2^+0.8573P] where P=(Fo^2^+2Fc^2^)/3'
_refine_ls_weighting_scheme calc
_refine_ls_wR_factor_gt 0.1166
_refine_ls_wR_factor_ref 0.1363
_reflns_number_gt 6602
_reflns_number_total 10329
_reflns_threshold_expression >2sigma(I)
_cod_data_source_file ja6b04654_si_002.cif
_cod_data_source_block 3
_cod_original_sg_symbol_H-M P-1
_cod_database_code 4130566

loop_
_symmetry_equiv_pos_as_xyz
'x, y, z'
'-x, -y, -z'

loop_
_atom_site_label
_atom_site_type_symbol
_atom_site_fract_x
_atom_site_fract_y
_atom_site_fract_z
_atom_site_U_iso_or_equiv
_atom_site_adp_type
_atom_site_occupancy
_atom_site_symmetry_multiplicity
_atom_site_calc_flag
_atom_site_refinement_flags
_atom_site_disorder_assembly
_atom_site_disorder_group
Fe1 Fe 0.93402(5) 0.56761(4) 0.581215(19) 0.01980(11) Uani 1 1 d . . .
N11 N 0.8639(3) 0.6513(2) 0.50988(11) 0.0208(5) Uani 1 1 d . . .
N21 N 0.8452(3) 0.7161(2) 0.62623(11) 0.0212(5) Uani 1 1 d . . .
C11 C 0.7202(4) 0.8196(3) 0.44746(15) 0.0336(8) Uani 1 1 d . . .
H11A H 0.7927 0.7792 0.4178 0.050 Uiso 1 1 calc R . .
H11B H 0.7306 0.9097 0.4485 0.050 Uiso 1 1 calc R . .
H11C H 0.6086 0.8089 0.4390 0.050 Uiso 1 1 calc R . .
C21 C 0.7645(3) 0.7592(3) 0.50479(14) 0.0236(6) Uani 1 1 d . . .
C31 C 0.6990(3) 0.8306(3) 0.55080(14) 0.0244(7) Uani 1 1 d . . .
H31A H 0.6150 0.8969 0.5428 0.029 Uiso 1 1 calc R . .
C41 C 0.7445(3) 0.8144(3) 0.60708(14) 0.0218(6) Uani 1 1 d . . .
C51 C 0.6792(4) 0.9184(3) 0.64755(14) 0.0279(7) Uani 1 1 d . . .
H51A H 0.6266 0.8821 0.6804 0.042 Uiso 1 1 calc R . .
H51B H 0.6005 0.9792 0.6279 0.042 Uiso 1 1 calc R . .
H51C H 0.7680 0.9613 0.6606 0.042 Uiso 1 1 calc R . .
C12 C 0.9235(3) 0.6024(3) 0.45546(13) 0.0209(6) Uani 1 1 d . . .
C22 C 0.8224(4) 0.5372(3) 0.42209(14) 0.0244(6) Uani 1 1 d . . .
C32 C 0.8744(4) 0.5085(3) 0.36567(14) 0.0271(7) Uani 1 1 d . . .
H32A H 0.8099 0.4652 0.3419 0.033 Uiso 1 1 calc R . .
C42 C 1.0203(4) 0.5432(3) 0.34421(14) 0.0264(7) Uani 1 1 d . . .
H42A H 1.0500 0.5275 0.3055 0.032 Uiso 1 1 calc R . .
C52 C 1.1227(4) 0.6004(3) 0.37885(14) 0.0265(7) Uani 1 1 d . . .
H52A H 1.2241 0.6183 0.3643 0.032 Uiso 1 1 calc R . .
C62 C 1.0759(4) 0.6315(3) 0.43519(14) 0.0235(6) Uani 1 1 d . . .
C72 C 0.6548(3) 0.5188(3) 0.44344(15) 0.0281(7) Uani 1 1 d . . .
H72A H 0.6615 0.4929 0.4840 0.034 Uiso 1 1 calc R . .
H72B H 0.5854 0.6011 0.4414 0.034 Uiso 1 1 calc R . .
C82 C 0.5738(4) 0.4230(4) 0.41173(17) 0.0427(10) Uani 1 1 d . . .
H82A H 0.4666 0.4183 0.4286 0.064 Uiso 1 1 calc R . .
H82B H 0.6391 0.3402 0.4145 0.064 Uiso 1 1 calc R . .
H82C H 0.5633 0.4486 0.3716 0.064 Uiso 1 1 calc R . .
C92 C 1.1790(4) 0.7053(3) 0.47008(15) 0.0289(7) Uani 1 1 d . . .
H92A H 1.2938 0.6784 0.4602 0.035 Uiso 1 1 calc R . .
H92B H 1.1624 0.6856 0.5109 0.035 Uiso 1 1 calc R . .
C102 C 1.1416(5) 0.8479(3) 0.46076(18) 0.0433(10) Uani 1 1 d . . .
H10A H 1.2207 0.8904 0.4806 0.065 Uiso 1 1 calc R . .
H10B H 1.0331 0.8773 0.4757 0.065 Uiso 1 1 calc R . .
H10C H 1.1470 0.8675 0.4199 0.065 Uiso 1 1 calc R . .
C13 C 0.8997(3) 0.7288(3) 0.68305(13) 0.0238(6) Uani 1 1 d . . .
C23 C 1.0363(3) 0.7916(3) 0.68993(14) 0.0249(7) Uani 1 1 d . . .
C33 C 1.0927(4) 0.8024(3) 0.74428(14) 0.0284(7) Uani 1 1 d . . .
H33A H 1.1847 0.8440 0.7497 0.034 Uiso 1 1 calc R . .
C43 C 1.0172(4) 0.7533(3) 0.79118(15) 0.0313(7) Uani 1 1 d . . .
H43A H 1.0588 0.7598 0.8282 0.038 Uiso 1 1 calc R . .
C53 C 0.8817(4) 0.6952(3) 0.78389(14) 0.0285(7) Uani 1 1 d . . .
H53A H 0.8302 0.6624 0.8162 0.034 Uiso 1 1 calc R . .
C63 C 0.8189(4) 0.6838(3) 0.73011(14) 0.0257(7) Uani 1 1 d . . .
C73 C 1.1128(4) 0.8459(3) 0.63795(14) 0.0274(7) Uani 1 1 d . . .
H73A H 1.0367 0.9171 0.6232 0.033 Uiso 1 1 calc R . .
H73B H 1.1274 0.7805 0.6082 0.033 Uiso 1 1 calc R . .
C83 C 1.2744(4) 0.8925(3) 0.64691(16) 0.0349(8) Uani 1 1 d . . .
H83A H 1.3185 0.9178 0.6102 0.052 Uiso 1 1 calc R . .
H83B H 1.3493 0.8246 0.6639 0.052 Uiso 1 1 calc R . .
H83C H 1.2595 0.9649 0.6724 0.052 Uiso 1 1 calc R . .
C93 C 0.6674(4) 0.6217(3) 0.72364(15) 0.0295(7) Uani 1 1 d . . .
H93A H 0.6928 0.5306 0.7326 0.035 Uiso 1 1 calc R . .
H93B H 0.6340 0.6300 0.6834 0.035 Uiso 1 1 calc R . .
C103 C 0.5264(4) 0.6773(3) 0.76174(16) 0.0359(8) Uani 1 1 d . . .
H10D H 0.4326 0.6340 0.7549 0.054 Uiso 1 1 calc R . .
H10E H 0.4996 0.7674 0.7530 0.054 Uiso 1 1 calc R . .
H10F H 0.5566 0.6662 0.8018 0.054 Uiso 1 1 calc R . .
Fe2 Fe 0.44992(5) 0.93047(4) 0.081114(18) 0.02218(12) Uani 1 1 d D . .
N14 N 0.4397(8) 0.8401(6) 0.0098(2) 0.0220(15) Uani 0.50 1 d PD A 1
N24 N 0.403(5) 0.784(2) 0.1263(6) 0.0291(11) Uani 0.50 1 d PD A 1
C14 C 0.3965(9) 0.6585(7) -0.0531(3) 0.0324(11) Uani 0.50 1 d PD A 1
H14A H 0.4766 0.6896 -0.0788 0.049 Uiso 0.50 1 calc PR A 1
H14B H 0.2895 0.6762 -0.0699 0.049 Uiso 0.50 1 calc PR A 1
H14C H 0.4239 0.5674 -0.0474 0.049 Uiso 0.50 1 calc PR A 1
C24 C 0.3957(8) 0.7249(6) 0.0042(3) 0.0250(10) Uani 0.50 1 d PD A 1
C34 C 0.3513(8) 0.6519(6) 0.0496(3) 0.0274(10) Uani 0.50 1 d PD A 1
H34 H 0.3068 0.5777 0.0403 0.033 Uiso 0.50 1 calc PR A 1
C44 C 0.3649(9) 0.6753(7) 0.1073(3) 0.0283(14) Uani 0.50 1 d PD A 1
C54 C 0.3263(10) 0.5718(9) 0.1481(4) 0.0369(16) Uani 0.50 1 d PD A 1
H54A H 0.4156 0.5509 0.1744 0.055 Uiso 0.50 1 calc PR A 1
H54B H 0.3109 0.4967 0.1265 0.055 Uiso 0.50 1 calc PR A 1
H54C H 0.2273 0.6008 0.1698 0.055 Uiso 0.50 1 calc PR A 1
C15 C 0.4868(8) 0.8907(10) -0.0441(3) 0.0182(13) Uani 0.50 1 d PD . 1
C25 C 0.6536(7) 0.8756(6) -0.0595(3) 0.0232(11) Uani 0.50 1 d PD . 1
C35 C 0.6966(8) 0.9100(6) -0.1152(3) 0.0270(11) Uani 0.50 1 d PD . 1
H35 H 0.8071 0.9014 -0.1267 0.032 Uiso 0.50 1 calc PR . 1
C45 C 0.5785(9) 0.9564(9) -0.1536(3) 0.0268(15) Uani 0.50 1 d PD . 1
H45 H 0.6093 0.9749 -0.1917 0.032 Uiso 0.50 1 calc PR . 1
C55 C 0.4140(9) 0.9765(8) -0.1374(3) 0.0265(13) Uani 0.50 1 d PD . 1
H55 H 0.3356 1.0110 -0.1640 0.032 Uiso 0.50 1 calc PR . 1
C65 C 0.3663(7) 0.9451(7) -0.0814(3) 0.0254(13) Uani 0.50 1 d PD . 1
C75 C 0.7788(7) 0.8119(6) -0.0200(3) 0.0317(11) Uani 0.50 1 d PD B 1
H75A H 0.7443 0.8326 0.0197 0.038 Uiso 0.50 1 calc PR B 1
H75B H 0.8815 0.8463 -0.0276 0.038 Uiso 0.50 1 calc PR B 1
C85 C 0.8087(10) 0.6676(6) -0.0259(4) 0.0498(15) Uani 0.50 1 d PD B 1
H85A H 0.7085 0.6366 -0.0365 0.075 Uiso 0.50 1 calc PR B 1
H85B H 0.8450 0.6293 0.0105 0.075 Uiso 0.50 1 calc PR B 1
H85C H 0.8918 0.6451 -0.0553 0.075 Uiso 0.50 1 calc PR B 1
C95 C 0.1906(6) 0.9473(6) -0.0649(3) 0.0291(10) Uani 0.50 1 d PD C 1
H95A H 0.1764 0.9730 -0.0246 0.035 Uiso 0.50 1 calc PR C 1
H95B H 0.1633 0.8603 -0.0672 0.035 Uiso 0.50 1 calc PR C 1
C105 C 0.0697(7) 1.0337(7) -0.1001(3) 0.0372(12) Uani 0.50 1 d PD C 1
H10G H 0.0910 1.1211 -0.0967 0.056 Uiso 0.50 1 calc PR C 1
H10H H -0.0400 1.0265 -0.0862 0.056 Uiso 0.50 1 calc PR C 1
H10I H 0.0804 1.0089 -0.1402 0.056 Uiso 0.50 1 calc PR C 1
C16 C 0.4472(4) 0.7683(3) 0.18477(12) 0.0258(7) Uani 0.50 1 d PD A 1
C26 C 0.333(2) 0.808(4) 0.2274(5) 0.025(2) Uani 0.50 1 d PD A 1
C36 C 0.3746(19) 0.792(3) 0.2842(6) 0.027(2) Uani 0.50 1 d PD A 1
H36 H 0.2943 0.8147 0.3128 0.032 Uiso 0.50 1 calc PR A 1
C46 C 0.5266(17) 0.7455(16) 0.3007(5) 0.035(2) Uani 0.50 1 d PD A 1
H46 H 0.5496 0.7317 0.3399 0.042 Uiso 0.50 1 calc PR A 1
C56 C 0.6456(9) 0.7188(7) 0.2600(3) 0.0327(13) Uani 0.50 1 d PD A 1
H56 H 0.7530 0.6912 0.2713 0.039 Uiso 0.50 1 calc PR A 1
C66 C 0.6106(8) 0.7315(6) 0.2023(3) 0.0272(12) Uani 0.50 1 d PD A 1
C76 C 0.1625(11) 0.8592(10) 0.2116(4) 0.0337(17) Uani 0.50 1 d PD A 1
H76A H 0.1388 0.8222 0.1748 0.040 Uiso 0.50 1 calc PR A 1
H76B H 0.1564 0.9515 0.2057 0.040 Uiso 0.50 1 calc PR A 1
C86 C 0.033(2) 0.834(3) 0.2545(10) 0.042(4) Uani 0.50 1 d PD A 1
H86A H 0.0313 0.7429 0.2586 0.062 Uiso 0.50 1 calc PR A 1
H86B H -0.0726 0.8738 0.2413 0.062 Uiso 0.50 1 calc PR A 1
H86C H 0.0549 0.8692 0.2913 0.062 Uiso 0.50 1 calc PR A 1
C96 C 0.7429(8) 0.6938(6) 0.1587(3) 0.0336(11) Uani 0.50 1 d PD A 1
H96A H 0.8434 0.7238 0.1712 0.040 Uiso 0.50 1 calc PR A 1
H96B H 0.7128 0.7361 0.1220 0.040 Uiso 0.50 1 calc PR A 1
C106 C 0.7753(11) 0.5519(8) 0.1495(7) 0.051(2) Uani 0.50 1 d PD A 1
H10J H 0.8122 0.5097 0.1850 0.076 Uiso 0.50 1 calc PR A 1
H10K H 0.8586 0.5337 0.1197 0.076 Uiso 0.50 1 calc PR A 1
H10L H 0.6759 0.5211 0.1378 0.076 Uiso 0.50 1 calc PR A 1
N14' N 0.3844(7) 0.8637(6) 0.0101(2) 0.0220(15) Uani 0.50 1 d PD A 5
N24' N 0.395(5) 0.786(2) 0.1267(6) 0.0291(11) Uani 0.50 1 d PD A 5
C14' C 0.2665(9) 0.7181(7) -0.0526(3) 0.0324(11) Uani 0.50 1 d PD A 5
H14D H 0.1953 0.7831 -0.0729 0.049 Uiso 0.50 1 calc PR A 5
H14E H 0.2137 0.6419 -0.0482 0.049 Uiso 0.50 1 calc PR A 5
H14F H 0.3677 0.6982 -0.0744 0.049 Uiso 0.50 1 calc PR A 5
C24' C 0.3018(8) 0.7658(6) 0.0053(3) 0.0250(10) Uani 0.50 1 d PD A 5
C34' C 0.2500(8) 0.6980(6) 0.0512(3) 0.0274(10) Uani 0.50 1 d PD A 5
H34' H 0.1771 0.6397 0.0434 0.033 Uiso 0.50 1 calc PR A 5
C44' C 0.2944(8) 0.7068(7) 0.1080(3) 0.0283(14) Uani 0.50 1 d PD A 5
C54' C 0.2397(10) 0.6076(8) 0.1476(4) 0.0369(16) Uani 0.50 1 d PD A 5
H54D H 0.3341 0.5537 0.1623 0.055 Uiso 0.50 1 calc PR A 5
H54E H 0.1724 0.5560 0.1269 0.055 Uiso 0.50 1 calc PR A 5
H54F H 0.1770 0.6487 0.1795 0.055 Uiso 0.50 1 calc PR A 5
C15' C 0.4280(8) 0.9159(10) -0.0439(3) 0.0182(13) Uani 0.50 1 d PD . 5
C25' C 0.5805(8) 0.8620(6) -0.0678(3) 0.0232(11) Uani 0.50 1 d PD . 5
C35' C 0.6139(8) 0.8964(6) -0.1251(3) 0.0270(11) Uani 0.50 1 d PD . 5
H35' H 0.7150 0.8665 -0.1425 0.032 Uiso 0.50 1 calc PR . 5
C45' C 0.4988(10) 0.9738(8) -0.1556(3) 0.0268(15) Uani 0.50 1 d PD . 5
H45' H 0.5203 0.9909 -0.1946 0.032 Uiso 0.50 1 calc PR . 5
C55' C 0.3518(9) 1.0279(7) -0.1310(3) 0.0265(13) Uani 0.50 1 d PD . 5
H55' H 0.2781 1.0840 -0.1525 0.032 Uiso 0.50 1 calc PR . 5
C65' C 0.3152(7) 0.9977(7) -0.0737(3) 0.0254(13) Uani 0.50 1 d PD . 5
C75' C 0.6880(7) 0.7634(6) -0.0361(3) 0.0317(11) Uani 0.50 1 d PD D 5
H75C H 0.6291 0.6893 -0.0317 0.038 Uiso 0.50 1 calc PR D 5
H75D H 0.6989 0.7962 0.0027 0.038 Uiso 0.50 1 calc PR D 5
C85' C 0.8556(8) 0.7151(8) -0.0573(4) 0.0498(15) Uani 0.50 1 d PD D 5
H85D H 0.8493 0.6732 -0.0939 0.075 Uiso 0.50 1 calc PR D 5
H85E H 0.9083 0.6548 -0.0296 0.075 Uiso 0.50 1 calc PR D 5
H85F H 0.9182 0.7859 -0.0623 0.075 Uiso 0.50 1 calc PR D 5
C95' C 0.1505(7) 1.0373(6) -0.0473(3) 0.0291(10) Uani 0.50 1 d PD E 5
H95C H 0.1641 1.0522 -0.0063 0.035 Uiso 0.50 1 calc PR E 5
H95D H 0.0867 0.9661 -0.0502 0.035 Uiso 0.50 1 calc PR E 5
C10' C 0.0529(7) 1.1545(7) -0.0728(3) 0.0372(12) Uani 0.50 1 d PD E 5
H10M H 0.1036 1.2291 -0.0636 0.056 Uiso 0.50 1 calc PR E 5
H10N H -0.0571 1.1636 -0.0568 0.056 Uiso 0.50 1 calc PR E 5
H10O H 0.0496 1.1461 -0.1142 0.056 Uiso 0.50 1 calc PR E 5
C16' C 0.4472(4) 0.7683(3) 0.18477(12) 0.0258(7) Uani 0.50 1 d PD A 5
C26' C 0.354(2) 0.811(4) 0.2324(5) 0.025(2) Uani 0.50 1 d PD A 5
C36' C 0.4203(19) 0.782(3) 0.2858(6) 0.027(2) Uani 0.50 1 d PD A 5
H36' H 0.3628 0.8136 0.3191 0.032 Uiso 0.50 1 calc PR A 5
C46' C 0.5673(17) 0.7108(16) 0.2908(5) 0.035(2) Uani 0.50 1 d PD A 5
H46' H 0.6136 0.6968 0.3273 0.042 Uiso 0.50 1 calc PR A 5
C56' C 0.6485(9) 0.6590(7) 0.2437(3) 0.0327(13) Uani 0.50 1 d PD A 5
H56' H 0.7470 0.6051 0.2485 0.039 Uiso 0.50 1 calc PR A 5
C66' C 0.5905(8) 0.6833(6) 0.1893(3) 0.0272(12) Uani 0.50 1 d PD A 5
C76' C 0.1960(11) 0.8964(10) 0.2267(4) 0.0337(17) Uani 0.50 1 d PD A 5
H76C H 0.1656 0.8999 0.1861 0.040 Uiso 0.50 1 calc PR A 5
H76D H 0.2129 0.9826 0.2377 0.040 Uiso 0.50 1 calc PR A 5
C86' C 0.057(2) 0.857(3) 0.2620(10) 0.042(4) Uani 0.50 1 d PD A 5
H86D H 0.0401 0.7714 0.2520 0.062 Uiso 0.50 1 calc PR A 5
H86E H -0.0412 0.9154 0.2544 0.062 Uiso 0.50 1 calc PR A 5
H86F H 0.0820 0.8598 0.3025 0.062 Uiso 0.50 1 calc PR A 5
C96' C 0.6732(8) 0.6248(7) 0.1365(3) 0.0336(11) Uani 0.50 1 d PD A 5
H96C H 0.6776 0.6917 0.1071 0.040 Uiso 0.50 1 calc PR A 5
H96D H 0.6070 0.5629 0.1215 0.040 Uiso 0.50 1 calc PR A 5
C10" C 0.8431(9) 0.5588(10) 0.1455(6) 0.051(2) Uani 0.50 1 d PD A 5
H10P H 0.9099 0.6189 0.1606 0.076 Uiso 0.50 1 calc PR A 5
H10Q H 0.8893 0.5262 0.1091 0.076 Uiso 0.50 1 calc PR A 5
H10R H 0.8397 0.4888 0.1727 0.076 Uiso 0.50 1 calc PR A 5

loop_
_atom_site_aniso_label
_atom_site_aniso_U_11
_atom_site_aniso_U_22
_atom_site_aniso_U_33
_atom_site_aniso_U_23
_atom_site_aniso_U_13
_atom_site_aniso_U_12
Fe1 0.0174(2) 0.0167(2) 0.0252(2) 0.00258(17) -0.00076(17) -0.00203(16)
N11 0.0199(12) 0.0154(12) 0.0272(14) 0.0010(10) -0.0001(10) -0.0027(9)
N21 0.0157(12) 0.0210(13) 0.0271(14) 0.0008(10) -0.0007(10) -0.0036(10)
C11 0.042(2) 0.0215(16) 0.034(2) 0.0065(14) -0.0034(16) 0.0062(14)
C21 0.0205(15) 0.0201(15) 0.0308(17) 0.0052(13) -0.0022(13) -0.0054(12)
C31 0.0185(14) 0.0169(14) 0.0374(19) 0.0007(13) -0.0023(13) -0.0008(11)
C41 0.0150(13) 0.0157(14) 0.0356(18) -0.0012(12) 0.0016(12) -0.0054(11)
C51 0.0224(15) 0.0242(16) 0.0374(19) -0.0022(14) 0.0000(14) -0.0043(13)
C12 0.0204(14) 0.0163(14) 0.0251(16) 0.0050(12) -0.0001(12) 0.0001(11)
C22 0.0212(15) 0.0217(15) 0.0293(17) 0.0013(13) -0.0024(13) 0.0008(12)
C32 0.0241(16) 0.0262(16) 0.0295(18) 0.0032(13) -0.0069(13) 0.0034(13)
C42 0.0299(17) 0.0230(16) 0.0237(17) 0.0060(13) 0.0010(13) 0.0051(13)
C52 0.0272(16) 0.0187(15) 0.0325(19) 0.0078(13) 0.0043(14) -0.0002(12)
C62 0.0242(15) 0.0138(14) 0.0319(17) 0.0063(12) -0.0004(13) -0.0014(12)
C72 0.0170(15) 0.0305(17) 0.0359(19) -0.0048(14) -0.0021(13) 0.0014(13)
C82 0.0201(16) 0.061(3) 0.049(2) -0.020(2) 0.0022(16) -0.0106(16)
C92 0.0249(16) 0.0241(16) 0.039(2) -0.0004(14) 0.0056(14) -0.0079(13)
C102 0.050(2) 0.0238(18) 0.059(3) -0.0010(17) 0.0095(19) -0.0152(16)
C13 0.0200(15) 0.0240(15) 0.0273(17) -0.0030(13) -0.0025(12) -0.0016(12)
C23 0.0166(14) 0.0238(15) 0.0341(18) -0.0024(13) -0.0006(13) -0.0014(12)
C33 0.0199(15) 0.0304(17) 0.0349(19) -0.0028(14) -0.0046(13) -0.0025(13)
C43 0.0274(17) 0.0359(19) 0.0303(18) -0.0042(15) -0.0082(14) -0.0008(14)
C53 0.0259(16) 0.0295(17) 0.0297(18) -0.0002(14) 0.0011(14) -0.0030(13)
C63 0.0199(15) 0.0252(16) 0.0315(18) -0.0014(13) -0.0012(13) -0.0007(12)
C73 0.0178(15) 0.0278(16) 0.0367(19) 0.0016(14) -0.0028(13) -0.0028(12)
C83 0.0253(17) 0.0365(19) 0.045(2) 0.0063(16) -0.0016(15) -0.0108(14)
C93 0.0240(16) 0.0317(18) 0.0342(19) -0.0034(14) 0.0021(14) -0.0088(13)
C103 0.0238(17) 0.0347(19) 0.049(2) -0.0026(16) 0.0013(15) -0.0042(14)
Fe2 0.0236(2) 0.0273(2) 0.0174(2) -0.00259(18) 0.00067(17) -0.00958(18)
N14 0.019(4) 0.030(3) 0.0184(15) 0.0005(16) -0.002(2) -0.009(3)
N24 0.038(3) 0.0356(16) 0.0160(13) -0.0015(11) 0.0028(13) -0.0153(17)
C14 0.040(3) 0.040(3) 0.021(2) -0.007(2) 0.001(2) -0.018(2)
C24 0.025(3) 0.034(3) 0.019(2) -0.007(2) 0.002(2) -0.011(2)
C34 0.029(3) 0.033(3) 0.024(2) -0.002(2) 0.001(2) -0.017(2)
C44 0.037(4) 0.027(3) 0.022(2) -0.003(2) 0.009(3) -0.008(3)
C54 0.047(4) 0.040(4) 0.029(2) 0.000(3) 0.001(4) -0.025(4)
C15 0.013(4) 0.025(4) 0.0166(18) -0.002(2) 0.003(3) 0.000(3)
C25 0.026(4) 0.025(2) 0.022(2) -0.0050(18) 0.000(3) -0.014(2)
C35 0.030(3) 0.028(2) 0.025(3) -0.007(2) 0.006(3) -0.009(3)
C45 0.037(4) 0.032(3) 0.015(2) -0.0052(19) 0.001(4) -0.017(4)
C55 0.026(4) 0.034(4) 0.023(2) -0.002(3) -0.003(3) -0.014(3)
C65 0.025(4) 0.035(4) 0.020(2) -0.005(3) 0.000(2) -0.015(3)
C75 0.022(2) 0.043(3) 0.030(3) -0.008(2) 0.005(2) -0.003(2)
C85 0.049(4) 0.057(4) 0.042(4) 0.000(3) -0.001(3) 0.000(3)
C95 0.023(2) 0.041(3) 0.026(3) 0.000(2) -0.0030(19) -0.012(2)
C105 0.024(2) 0.052(3) 0.035(3) 0.006(2) -0.002(2) -0.006(2)
C16 0.0287(16) 0.0275(16) 0.0220(16) 0.0056(13) -0.0004(13) -0.0067(13)
C26 0.029(4) 0.028(2) 0.018(2) 0.003(3) -0.004(2) -0.004(5)
C36 0.037(8) 0.024(5) 0.0208(19) 0.0038(19) -0.003(3) -0.007(8)
C46 0.030(7) 0.049(9) 0.026(4) 0.009(4) -0.006(4) -0.007(4)
C56 0.033(2) 0.030(4) 0.035(4) 0.004(3) -0.008(2) -0.002(3)
C66 0.034(3) 0.019(3) 0.029(3) 0.003(2) 0.000(2) -0.006(2)
C76 0.029(4) 0.052(6) 0.018(4) 0.005(3) 0.000(3) 0.001(3)
C86 0.038(5) 0.050(9) 0.037(5) 0.008(5) 0.007(5) -0.006(4)
C96 0.031(3) 0.032(3) 0.038(3) -0.003(2) 0.002(2) -0.005(2)
C106 0.040(6) 0.042(3) 0.069(4) -0.009(3) 0.007(6) 0.000(4)
N14' 0.019(4) 0.030(3) 0.0184(15) 0.0005(16) -0.002(2) -0.009(3)
N24' 0.038(3) 0.0356(16) 0.0160(13) -0.0015(11) 0.0028(13) -0.0153(17)
C14' 0.040(3) 0.040(3) 0.021(2) -0.007(2) 0.001(2) -0.018(2)
C24' 0.025(3) 0.034(3) 0.019(2) -0.007(2) 0.002(2) -0.011(2)
C34' 0.029(3) 0.033(3) 0.024(2) -0.002(2) 0.001(2) -0.017(2)
C44' 0.037(4) 0.027(3) 0.022(2) -0.003(2) 0.009(3) -0.008(3)
C54' 0.047(4) 0.040(4) 0.029(2) 0.000(3) 0.001(4) -0.025(4)
C15' 0.013(4) 0.025(4) 0.0166(18) -0.002(2) 0.003(3) 0.000(3)
C25' 0.026(4) 0.025(2) 0.022(2) -0.0050(18) 0.000(3) -0.014(2)
C35' 0.030(3) 0.028(2) 0.025(3) -0.007(2) 0.006(3) -0.009(3)
C45' 0.037(4) 0.032(3) 0.015(2) -0.0052(19) 0.001(4) -0.017(4)
C55' 0.026(4) 0.034(4) 0.023(2) -0.002(3) -0.003(3) -0.014(3)
C65' 0.025(4) 0.035(4) 0.020(2) -0.005(3) 0.000(2) -0.015(3)
C75' 0.022(2) 0.043(3) 0.030(3) -0.008(2) 0.005(2) -0.003(2)
C85' 0.049(4) 0.057(4) 0.042(4) 0.000(3) -0.001(3) 0.000(3)
C95' 0.023(2) 0.041(3) 0.026(3) 0.000(2) -0.0030(19) -0.012(2)
C10' 0.024(2) 0.052(3) 0.035(3) 0.006(2) -0.002(2) -0.006(2)
C16' 0.0287(16) 0.0275(16) 0.0220(16) 0.0056(13) -0.0004(13) -0.0067(13)
C26' 0.029(4) 0.028(2) 0.018(2) 0.003(3) -0.004(2) -0.004(5)
C36' 0.037(8) 0.024(5) 0.0208(19) 0.0038(19) -0.003(3) -0.007(8)
C46' 0.030(7) 0.049(9) 0.026(4) 0.009(4) -0.006(4) -0.007(4)
C56' 0.033(2) 0.030(4) 0.035(4) 0.004(3) -0.008(2) -0.002(3)
C66' 0.034(3) 0.019(3) 0.029(3) 0.003(2) 0.000(2) -0.006(2)
C76' 0.029(4) 0.052(6) 0.018(4) 0.005(3) 0.000(3) 0.001(3)
C86' 0.038(5) 0.050(9) 0.037(5) 0.008(5) 0.007(5) -0.006(4)
C96' 0.031(3) 0.032(3) 0.038(3) -0.003(2) 0.002(2) -0.005(2)
C10" 0.040(6) 0.042(3) 0.069(4) -0.009(3) 0.007(6) 0.000(4)

loop_
_atom_type_symbol
_atom_type_description
_atom_type_scat_dispersion_real
_atom_type_scat_dispersion_imag
_atom_type_scat_source
C C 0.0033 0.0016 'International Tables Vol C Tables 4.2.6.8 and 6.1.1.4'
H H 0.0000 0.0000 'International Tables Vol C Tables 4.2.6.8 and 6.1.1.4'
N N 0.0061 0.0033 'International Tables Vol C Tables 4.2.6.8 and 6.1.1.4'
Fe Fe 0.3463 0.8444 'International Tables Vol C Tables 4.2.6.8 and 6.1.1.4'

loop_
_geom_angle_atom_site_label_1
_geom_angle_atom_site_label_2
_geom_angle_atom_site_label_3
_geom_angle
_geom_angle_site_symmetry_1
_geom_angle_site_symmetry_3
N11 Fe1 N21 92.00(10) . .
N11 Fe1 C42 170.22(11) . 2_766
N21 Fe1 C42 91.60(11) . 2_766
N11 Fe1 C52 131.81(12) . 2_766
N21 Fe1 C52 110.50(12) . 2_766
C42 Fe1 C52 38.54(12) 2_766 2_766
N11 Fe1 C32 148.83(11) . 2_766
N21 Fe1 C32 99.87(11) . 2_766
C42 Fe1 C32 38.70(12) 2_766 2_766
C52 Fe1 C32 70.24(12) 2_766 2_766
N11 Fe1 C62 103.63(11) . 2_766
N21 Fe1 C62 146.07(11) . 2_766
C42 Fe1 C62 68.76(12) 2_766 2_766
C52 Fe1 C62 38.06(12) 2_766 2_766
C32 Fe1 C62 82.17(12) 2_766 2_766
N11 Fe1 C22 114.68(11) . 2_766
N21 Fe1 C22 130.51(11) . 2_766
C42 Fe1 C22 69.20(12) 2_766 2_766
C52 Fe1 C22 82.70(12) 2_766 2_766
C32 Fe1 C22 38.13(12) 2_766 2_766
C62 Fe1 C22 69.43(11) 2_766 2_766
N11 Fe1 C12 98.01(10) . 2_766
N21 Fe1 C12 167.39(11) . 2_766
C42 Fe1 C12 79.77(11) 2_766 2_766
C52 Fe1 C12 68.02(11) 2_766 2_766
C32 Fe1 C12 67.66(12) 2_766 2_766
C62 Fe1 C12 37.75(11) 2_766 2_766
C22 Fe1 C12 37.58(11) 2_766 2_766
C21 N11 C12 112.3(2) . .
C21 N11 Fe1 126.1(2) . .
C12 N11 Fe1 121.55(18) . .
C41 N21 C13 114.8(2) . .
C41 N21 Fe1 125.6(2) . .
C13 N21 Fe1 119.45(19) . .
C21 C11 H11A 109.5 . .
C21 C11 H11B 109.5 . .
H11A C11 H11B 109.5 . .
C21 C11 H11C 109.5 . .
H11A C11 H11C 109.5 . .
H11B C11 H11C 109.5 . .
N11 C21 C31 124.0(3) . .
N11 C21 C11 122.5(3) . .
C31 C21 C11 113.4(3) . .
C41 C31 C21 126.3(3) . .
C41 C31 H31A 116.8 . .
C21 C31 H31A 116.8 . .
N21 C41 C31 123.9(3) . .
N21 C41 C51 119.6(3) . .
C31 C41 C51 116.5(3) . .
C41 C51 H51A 109.5 . .
C41 C51 H51B 109.5 . .
H51A C51 H51B 109.5 . .
C41 C51 H51C 109.5 . .
H51A C51 H51C 109.5 . .
H51B C51 H51C 109.5 . .
C22 C12 C62 122.5(3) . .
C22 C12 N11 118.9(3) . .
C62 C12 N11 118.3(3) . .
C22 C12 Fe1 70.44(17) . 2_766
C62 C12 Fe1 69.94(16) . 2_766
N11 C12 Fe1 140.0(2) . 2_766
C32 C22 C12 117.1(3) . .
C32 C22 C72 121.7(3) . .
C12 C22 C72 120.5(3) . .
C32 C22 Fe1 68.19(17) . 2_766
C12 C22 Fe1 71.98(17) . 2_766
C72 C22 Fe1 138.9(2) . 2_766
C42 C32 C22 120.8(3) . .
C42 C32 Fe1 70.36(18) . 2_766
C22 C32 Fe1 73.67(18) . 2_766
C42 C32 H32A 119.6 . .
C22 C32 H32A 119.6 . .
Fe1 C32 H32A 128.6 2_766 .
C52 C42 C32 121.2(3) . .
C52 C42 Fe1 70.95(18) . 2_766
C32 C42 Fe1 70.94(18) . 2_766
C52 C42 H42A 119.4 . .
C32 C42 H42A 119.4 . .
Fe1 C42 H42A 131.7 2_766 .
C42 C52 C62 120.1(3) . .
C42 C52 Fe1 70.51(18) . 2_766
C62 C52 Fe1 73.37(17) . 2_766
C42 C52 H52A 120.0 . .
C62 C52 H52A 120.0 . .
Fe1 C52 H52A 128.3 2_766 .
C52 C62 C12 118.2(3) . .
C52 C62 C92 119.5(3) . .
C12 C62 C92 122.0(3) . .
C52 C62 Fe1 68.56(17) . 2_766
C12 C62 Fe1 72.31(16) . 2_766
C92 C62 Fe1 135.8(2) . 2_766
C82 C72 C22 115.7(3) . .
C82 C72 H72A 108.4 . .
C22 C72 H72A 108.4 . .
C82 C72 H72B 108.4 . .
C22 C72 H72B 108.4 . .
H72A C72 H72B 107.4 . .
C72 C82 H82A 109.5 . .
C72 C82 H82B 109.5 . .
H82A C82 H82B 109.5 . .
C72 C82 H82C 109.5 . .
H82A C82 H82C 109.5 . .
H82B C82 H82C 109.5 . .
C62 C92 C102 113.0(3) . .
C62 C92 H92A 109.0 . .
C102 C92 H92A 109.0 . .
C62 C92 H92B 109.0 . .
C102 C92 H92B 109.0 . .
H92A C92 H92B 107.8 . .
C92 C102 H10A 109.5 . .
C92 C102 H10B 109.5 . .
H10A C102 H10B 109.5 . .
C92 C102 H10C 109.5 . .
H10A C102 H10C 109.5 . .
H10B C102 H10C 109.5 . .
C63 C13 C23 121.0(3) . .
C63 C13 N21 121.5(3) . .
C23 C13 N21 117.5(3) . .
C33 C23 C13 118.3(3) . .
C33 C23 C73 122.8(3) . .
C13 C23 C73 118.9(3) . .
C23 C33 C43 121.1(3) . .
C23 C33 H33A 119.5 . .
C43 C33 H33A 119.5 . .
C53 C43 C33 119.8(3) . .
C53 C43 H43A 120.1 . .
C33 C43 H43A 120.1 . .
C43 C53 C63 121.2(3) . .
C43 C53 H53A 119.4 . .
C63 C53 H53A 119.4 . .
C53 C63 C13 118.5(3) . .
C53 C63 C93 119.9(3) . .
C13 C63 C93 121.6(3) . .
C23 C73 C83 115.9(3) . .
C23 C73 H73A 108.3 . .
C83 C73 H73A 108.3 . .
C23 C73 H73B 108.3 . .
C83 C73 H73B 108.3 . .
H73A C73 H73B 107.4 . .
C73 C83 H83A 109.5 . .
C73 C83 H83B 109.5 . .
H83A C83 H83B 109.5 . .
C73 C83 H83C 109.5 . .
H83A C83 H83C 109.5 . .
H83B C83 H83C 109.5 . .
C63 C93 C103 113.9(3) . .
C63 C93 H93A 108.8 . .
C103 C93 H93A 108.8 . .
C63 C93 H93B 108.8 . .
C103 C93 H93B 108.8 . .
H93A C93 H93B 107.7 . .
C93 C103 H10D 109.5 . .
C93 C103 H10E 109.5 . .
H10D C103 H10E 109.5 . .
C93 C103 H10F 109.5 . .
H10D C103 H10F 109.5 . .
H10E C103 H10F 109.5 . .
N14' Fe2 N24 94.0(3) . .
N14' Fe2 N14 14.7(3) . .
N24 Fe2 N14 92.0(6) . .
N14' Fe2 N24' 93.6(3) . .
N24 Fe2 N24' 2(2) . .
N14 Fe2 N24' 92.1(6) . .
N14' Fe2 C45 155.4(3) . 2_675
N24 Fe2 C45 90.6(8) . 2_675
N14 Fe2 C45 170.0(3) . 2_675
N24' Fe2 C45 90.1(8) . 2_675
N14' Fe2 C55 158.9(3) . 2_675
N24 Fe2 C55 102.3(3) . 2_675
N14 Fe2 C55 148.6(3) . 2_675
N24' Fe2 C55 103.2(3) . 2_675
C45 Fe2 C55 39.2(2) 2_675 2_675
N14' Fe2 C45' 172.2(3) . 2_675
N24 Fe2 C45' 91.1(4) . 2_675
N14 Fe2 C45' 170.8(3) . 2_675
N24' Fe2 C45' 91.2(4) . 2_675
C45 Fe2 C45' 18.3(2) 2_675 2_675
C55 Fe2 C45' 22.3(2) 2_675 2_675
N14' Fe2 C35 117.5(3) . 2_675
N24 Fe2 C35 106.8(12) . 2_675
N14 Fe2 C35 131.7(3) . 2_675
N24' Fe2 C35 105.3(12) . 2_675
C45 Fe2 C35 38.5(3) 2_675 2_675
C55 Fe2 C35 70.6(3) 2_675 2_675
C45' Fe2 C35 55.2(3) 2_675 2_675
N14' Fe2 C35' 134.1(3) . 2_675
N24 Fe2 C35' 112.4(10) . 2_675
N14 Fe2 C35' 146.3(3) . 2_675
N24' Fe2 C35' 111.4(10) . 2_675
C45 Fe2 C35' 25.8(3) 2_675 2_675
C55 Fe2 C35' 50.3(3) 2_675 2_675
C45' Fe2 C35' 38.1(3) 2_675 2_675
C35 Fe2 C35' 20.7(2) 2_675 2_675
N14' Fe2 C55' 146.2(3) . 2_675
N24 Fe2 C55' 96.2(6) . 2_675
N14 Fe2 C55' 132.5(3) . 2_675
N24' Fe2 C55' 97.6(6) . 2_675
C45 Fe2 C55' 56.6(2) 2_675 2_675
C55 Fe2 C55' 19.5(2) 2_675 2_675
C45' Fe2 C55' 38.4(2) 2_675 2_675
C35 Fe2 C55' 90.0(3) 2_675 2_675
C35' Fe2 C55' 69.8(3) 2_675 2_675
N14' Fe2 C65 120.5(3) . 2_675
N24 Fe2 C65 135.3(7) . 2_675
N14 Fe2 C65 114.1(2) . 2_675
N24' Fe2 C65 136.8(6) . 2_675
C45 Fe2 C65 70.0(3) 2_675 2_675
C55 Fe2 C65 38.7(2) 2_675 2_675
C45' Fe2 C65 58.3(3) 2_675 2_675
C35 Fe2 C65 82.9(2) 2_675 2_675
C35' Fe2 C65 64.5(3) 2_675 2_675
C55' Fe2 C65 39.3(3) 2_675 2_675
N14' Fe2 C25 93.2(3) . 2_675
N24 Fe2 C25 141.1(13) . 2_675
N14 Fe2 C25 103.5(3) . 2_675
N24' Fe2 C25 139.3(13) . 2_675
C45 Fe2 C25 68.8(3) 2_675 2_675
C55 Fe2 C25 82.6(3) 2_675 2_675
C45' Fe2 C25 79.2(3) 2_675 2_675
C35 Fe2 C25 38.0(2) 2_675 2_675
C35' Fe2 C25 43.0(3) 2_675 2_675
C55' Fe2 C25 98.7(3) 2_675 2_675
C65 Fe2 C25 69.5(2) 2_675 2_675
C24 N14 C15 111.4(6) . .
C24 N14 Fe2 126.2(5) . .
C15 N14 Fe2 122.3(6) . .
C44 N24 C16 108.7(7) . .
C44 N24 Fe2 127.5(9) . .
C16 N24 Fe2 122.0(4) . .
N14 C24 C34 123.7(6) . .
N14 C24 C14 123.0(5) . .
C34 C24 C14 113.2(5) . .
C24 C34 C44 127.2(6) . .
C24 C34 H34 116.4 . .
C44 C34 H34 116.4 . .
N24 C44 C34 122.4(8) . .
N24 C44 C54 121.2(7) . .
C34 C44 C54 116.3(7) . .
C65 C15 C25 122.3(6) . .
C65 C15 N14 119.2(6) . .
C25 C15 N14 118.3(6) . .
C65 C15 Fe2 69.3(4) . 2_675
C25 C15 Fe2 70.6(4) . 2_675
N14 C15 Fe2 139.5(7) . 2_675
C35 C25 C15 117.9(6) . .
C35 C25 C75 120.5(6) . .
C15 C25 C75 121.2(6) . .
C35 C25 Fe2 68.2(4) . 2_675
C15 C25 Fe2 71.8(5) . 2_675
C75 C25 Fe2 137.3(4) . 2_675
C45 C35 C25 120.4(6) . .
C45 C35 Fe2 69.7(4) . 2_675
C25 C35 Fe2 73.9(4) . 2_675
C45 C35 H35 119.8 . .
C25 C35 H35 119.8 . .
Fe2 C35 H35 128.9 2_675 .
C35 C45 C55 121.5(7) . .
C35 C45 Fe2 71.8(4) . 2_675
C55 C45 Fe2 70.8(5) . 2_675
C35 C45 H45 119.3 . .
C55 C45 H45 119.3 . .
Fe2 C45 H45 131.0 2_675 .
C45 C55 C65 119.7(7) . .
C45 C55 Fe2 70.0(5) . 2_675
C65 C55 Fe2 72.8(4) . 2_675
C45 C55 H55 120.2 . .
C65 C55 H55 120.2 . .
Fe2 C55 H55 129.4 2_675 .
C15 C65 C55 118.0(6) . .
C15 C65 C95 119.9(6) . .
C55 C65 C95 121.2(6) . .
C15 C65 Fe2 73.1(5) . 2_675
C55 C65 Fe2 68.5(4) . 2_675
C95 C65 Fe2 138.9(5) . 2_675
C25 C75 C85 113.9(5) . .
C25 C75 H75A 108.8 . .
C85 C75 H75A 108.8 . .
C25 C75 H75B 108.8 . .
C85 C75 H75B 108.8 . .
H75A C75 H75B 107.7 . .
C65 C95 C105 116.5(5) . .
C65 C95 H95A 108.2 . .
C105 C95 H95A 108.2 . .
C65 C95 H95B 108.2 . .
C105 C95 H95B 108.2 . .
H95A C95 H95B 107.3 . .
C26 C16 N24 119.1(18) . .
C26 C16 C66 117.2(7) . .
N24 C16 C66 122.9(17) . .
C36 C26 C16 119.3(9) . .
C36 C26 C76 120.5(9) . .
C16 C26 C76 120.0(10) . .
C46 C36 C26 122.7(11) . .
C46 C36 H36 118.6 . .
C26 C36 H36 118.6 . .
C36 C46 C56 119.2(11) . .
C36 C46 H46 120.4 . .
C56 C46 H46 120.4 . .
C46 C56 C66 120.7(8) . .
C46 C56 H56 119.7 . .
C66 C56 H56 119.7 . .
C56 C66 C16 120.1(5) . .
C56 C66 C96 119.1(6) . .
C16 C66 C96 120.5(6) . .
C26 C76 C86 115.6(8) . .
C26 C76 H76A 108.4 . .
C86 C76 H76A 108.4 . .
C26 C76 H76B 108.4 . .
C86 C76 H76B 108.4 . .
H76A C76 H76B 107.4 . .
C66 C96 C106 113.3(6) . .
C66 C96 H96A 108.9 . .
C106 C96 H96A 108.9 . .
C66 C96 H96B 108.9 . .
C106 C96 H96B 108.9 . .
H96A C96 H96B 107.7 . .
C24' N14' C15' 113.2(6) . .
C24' N14' Fe2 125.6(5) . .
C15' N14' Fe2 121.2(6) . .
C44' N24' Fe2 122.5(6) . .
N14' C24' C34' 123.9(6) . .
N14' C24' C14' 120.5(5) . .
C34' C24' C14' 115.5(5) . .
C24' C34' C44' 126.5(6) . .
C24' C34' H34' 116.8 . .
C44' C34' H34' 116.8 . .
N24' C44' C34' 124.6(8) . .
N24' C44' C54' 120.1(7) . .
C34' C44' C54' 114.9(6) . .
C65' C15' C25' 123.5(6) . .
C65' C15' N14' 120.1(6) . .
C25' C15' N14' 115.6(6) . .
C65' C15' Fe2 71.5(4) . 2_675
C25' C15' Fe2 71.5(4) . 2_675
N14' C15' Fe2 141.5(7) . 2_675
C35' C25' C15' 116.5(6) . .
C35' C25' C75' 122.2(6) . .
C15' C25' C75' 120.9(5) . .
C35' C25' Fe2 67.7(3) . 2_675
C15' C25' Fe2 70.6(5) . 2_675
C75' C25' Fe2 138.6(5) . 2_675
C45' C35' C25' 120.0(6) . .
C45' C35' Fe2 70.4(4) . 2_675
C25' C35' Fe2 74.2(4) . 2_675
C45' C35' H35' 120.0 . .
C25' C35' H35' 120.0 . .
Fe2 C35' H35' 127.4 2_675 .
C35' C45' C55' 122.5(7) . .
C35' C45' Fe2 71.5(4) . 2_675
C55' C45' Fe2 71.9(5) . 2_675
C35' C45' H45' 118.7 . .
C55' C45' H45' 118.7 . .
Fe2 C45' H45' 130.8 2_675 .
C45' C55' C65' 119.1(6) . .
C45' C55' Fe2 69.7(4) . 2_675
C65' C55' Fe2 73.2(4) . 2_675
C45' C55' H55' 120.5 . .
C65' C55' H55' 120.5 . .
Fe2 C55' H55' 128.8 2_675 .
C15' C65' C55' 118.3(6) . .
C15' C65' C95' 119.5(6) . .
C55' C65' C95' 121.7(6) . .
C15' C65' Fe2 71.7(5) . 2_675
C55' C65' Fe2 68.8(4) . 2_675
C95' C65' Fe2 138.2(5) . 2_675
C25' C75' C85' 122.0(6) . .
C25' C75' H75C 106.8 . .
C85' C75' H75C 106.8 . .
C25' C75' H75D 106.8 . .
C85' C75' H75D 106.8 . .
H75C C75' H75D 106.7 . .
C65' C95' C10' 116.5(5) . .
C65' C95' H95C 108.2 . .
C10' C95' H95C 108.2 . .
C65' C95' H95D 108.2 . .
C10' C95' H95D 108.2 . .
H95C C95' H95D 107.3 . .
C36' C26' C76' 120.8(11) . .
C46' C36' C26' 120.9(12) . .
C46' C36' H36' 119.6 . .
C26' C36' H36' 119.6 . .
C36' C46' C56' 120.6(11) . .
C36' C46' H46' 119.7 . .
C56' C46' H46' 119.7 . .
C46' C56' C66' 121.7(8) . .
C46' C56' H56' 119.1 . .
C66' C56' H56' 119.1 . .
C56' C66' C96' 123.4(6) . .
C26' C76' C86' 114.8(10) . .
C26' C76' H76C 108.6 . .
C86' C76' H76C 108.6 . .
C26' C76' H76D 108.6 . .
C86' C76' H76D 108.6 . .
H76C C76' H76D 107.5 . .
C66' C96' C10" 114.6(7) . .
C66' C96' H96C 108.6 . .
C10" C96' H96C 108.6 . .
C66' C96' H96D 108.6 . .
C10" C96' H96D 108.6 . .
H96C C96' H96D 107.6 . .

loop_
_geom_bond_atom_site_label_1
_geom_bond_atom_site_label_2
_geom_bond_distance
_geom_bond_site_symmetry_2
Fe1 N11 1.953(3) .
Fe1 N21 1.974(2) .
Fe1 C42 2.114(3) 2_766
Fe1 C52 2.120(3) 2_766
Fe1 C32 2.122(3) 2_766
Fe1 C62 2.182(3) 2_766
Fe1 C22 2.193(3) 2_766
Fe1 C12 2.213(3) 2_766
N11 C21 1.336(4) .
N11 C12 1.442(4) .
N21 C41 1.337(4) .
N21 C13 1.433(4) .
C11 C21 1.517(4) .
C11 H11A 0.9800 .
C11 H11B 0.9800 .
C11 H11C 0.9800 .
C21 C31 1.393(4) .
C31 C41 1.386(4) .
C31 H31A 0.9500 .
C41 C51 1.512(4) .
C51 H51A 0.9800 .
C51 H51B 0.9800 .
C51 H51C 0.9800 .
C12 C22 1.420(4) .
C12 C62 1.423(4) .
C12 Fe1 2.213(3) 2_766
C22 C32 1.411(4) .
C22 C72 1.515(4) .
C22 Fe1 2.193(3) 2_766
C32 C42 1.404(4) .
C32 Fe1 2.122(3) 2_766
C32 H32A 0.9500 .
C42 C52 1.397(5) .
C42 Fe1 2.114(3) 2_766
C42 H42A 0.9500 .
C52 C62 1.404(4) .
C52 Fe1 2.120(3) 2_766
C52 H52A 0.9500 .
C62 C92 1.506(4) .
C62 Fe1 2.182(3) 2_766
C72 C82 1.513(4) .
C72 H72A 0.9900 .
C72 H72B 0.9900 .
C82 H82A 0.9800 .
C82 H82B 0.9800 .
C82 H82C 0.9800 .
C92 C102 1.530(5) .
C92 H92A 0.9900 .
C92 H92B 0.9900 .
C102 H10A 0.9800 .
C102 H10B 0.9800 .
C102 H10C 0.9800 .
C13 C63 1.396(4) .
C13 C23 1.413(4) .
C23 C33 1.382(4) .
C23 C73 1.511(4) .
C33 C43 1.389(5) .
C33 H33A 0.9500 .
C43 C53 1.377(4) .
C43 H43A 0.9500 .
C53 C63 1.391(4) .
C53 H53A 0.9500 .
C63 C93 1.518(4) .
C73 C83 1.521(4) .
C73 H73A 0.9900 .
C73 H73B 0.9900 .
C83 H83A 0.9800 .
C83 H83B 0.9800 .
C83 H83C 0.9800 .
C93 C103 1.527(4) .
C93 H93A 0.9900 .
C93 H93B 0.9900 .
C103 H10D 0.9800 .
C103 H10E 0.9800 .
C103 H10F 0.9800 .
Fe2 N14' 1.941(5) .
Fe2 N24 1.954(5) .
Fe2 N14 1.954(5) .
Fe2 N24' 1.968(5) .
Fe2 C45 2.095(8) 2_675
Fe2 C55 2.106(7) 2_675
Fe2 C45' 2.119(8) 2_675
Fe2 C35 2.122(7) 2_675
Fe2 C35' 2.133(6) 2_675
Fe2 C55' 2.148(7) 2_675
Fe2 C65 2.162(6) 2_675
Fe2 C25 2.197(6) 2_675
N14 C24 1.341(6) .
N14 C15 1.438(6) .
N24 C44 1.337(10) .
N24 C16 1.431(6) .
C14 C24 1.530(8) .
C14 H14A 0.9800 .
C14 H14B 0.9800 .
C14 H14C 0.9800 .
C24 C34 1.386(8) .
C34 C44 1.390(9) .
C34 H34 0.9500 .
C44 C54 1.517(9) .
C54 H54A 0.9800 .
C54 H54B 0.9800 .
C54 H54C 0.9800 .
C15 C65 1.411(9) .
C15 C25 1.423(8) .
C15 Fe2 2.212(9) 2_675
C25 C35 1.406(8) .
C25 C75 1.502(7) .
C25 Fe2 2.197(6) 2_675
C35 C45 1.391(9) .
C35 Fe2 2.122(7) 2_675
C35 H35 0.9500 .
C45 C55 1.409(8) .
C45 Fe2 2.095(8) 2_675
C45 H45 0.9500 .
C55 C65 1.415(9) .
C55 Fe2 2.106(7) 2_675
C55 H55 0.9500 .
C65 C95 1.510(6) .
C65 Fe2 2.162(6) 2_675
C75 C85 1.538(7) .
C75 H75A 0.9900 .
C75 H75B 0.9900 .
C85 H85A 0.9800 .
C85 H85B 0.9800 .
C85 H85C 0.9800 .
C95 C105 1.526(7) .
C95 H95A 0.9900 .
C95 H95B 0.9900 .
C105 H10G 0.9800 .
C105 H10H 0.9800 .
C105 H10I 0.9800 .
C16 C26 1.403(10) .
C16 C66 1.439(7) .
C26 C36 1.390(10) .
C26 C76 1.508(8) .
C36 C46 1.365(11) .
C36 H36 0.9500 .
C46 C56 1.370(10) .
C46 H46 0.9500 .
C56 C66 1.395(9) .
C56 H56 0.9500 .
C66 C96 1.511(7) .
C76 C86 1.514(7) .
C76 H76A 0.9900 .
C76 H76B 0.9900 .
C86 H86A 0.9800 .
C86 H86B 0.9800 .
C86 H86C 0.9800 .
C96 C106 1.524(8) .
C96 H96A 0.9900 .
C96 H96B 0.9900 .
C106 H10J 0.9800 .
C106 H10K 0.9800 .
C106 H10L 0.9800 .
N14' C24' 1.335(6) .
N14' C15' 1.438(6) .
N24' C44' 1.351(9) .
C14' C24' 1.508(8) .
C14' H14D 0.9800 .
C14' H14E 0.9800 .
C14' H14F 0.9800 .
C24' C34' 1.385(8) .
C34' C44' 1.400(9) .
C34' H34' 0.9500 .
C44' C54' 1.512(9) .
C54' H54D 0.9800 .
C54' H54E 0.9800 .
C54' H54F 0.9800 .
C15' C65' 1.393(9) .
C15' C25' 1.436(8) .
C15' Fe2 2.208(9) 2_675
C25' C35' 1.421(8) .
C25' C75' 1.495(7) .
C25' Fe2 2.219(6) 2_675
C35' C45' 1.389(10) .
C35' Fe2 2.133(6) 2_675
C35' H35' 0.9500 .
C45' C55' 1.405(9) .
C45' Fe2 2.119(8) 2_675
C45' H45' 0.9500 .
C55' C65' 1.416(8) .
C55' Fe2 2.148(7) 2_675
C55' H55' 0.9500 .
C65' C95' 1.510(6) .
C65' Fe2 2.205(6) 2_675
C75' C85' 1.506(7) .
C75' H75C 0.9900 .
C75' H75D 0.9900 .
C85' H85D 0.9800 .
C85' H85E 0.9800 .
C85' H85F 0.9800 .
C95' C10' 1.525(7) .
C95' H95C 0.9900 .
C95' H95D 0.9900 .
C10' H10M 0.9800 .
C10' H10N 0.9800 .
C10' H10O 0.9800 .
C26' C36' 1.397(10) .
C26' C76' 1.511(9) .
C36' C46' 1.367(12) .
C36' H36' 0.9500 .
C46' C56' 1.371(10) .
C46' H46' 0.9500 .
C56' C66' 1.385(9) .
C56' H56' 0.9500 .
C66' C96' 1.512(7) .
C76' C86' 1.516(7) .
C76' H76C 0.9900 .
C76' H76D 0.9900 .
C86' H86D 0.9800 .
C86' H86E 0.9800 .
C86' H86F 0.9800 .
C96' C10" 1.519(7) .
C96' H96C 0.9900 .
C96' H96D 0.9900 .
C10" H10P 0.9800 .
C10" H10Q 0.9800 .
C10" H10R 0.9800 .

loop_
_geom_torsion_atom_site_label_1
_geom_torsion_atom_site_label_2
_geom_torsion_atom_site_label_3
_geom_torsion_atom_site_label_4
_geom_torsion
_geom_torsion_site_symmetry_1
_geom_torsion_site_symmetry_4
N21 Fe1 N11 C21 -11.2(2) . .
C42 Fe1 N11 C21 100.3(7) 2_766 .
C52 Fe1 N11 C21 108.9(2) 2_766 .
C32 Fe1 N11 C21 -124.1(3) 2_766 .
C62 Fe1 N11 C21 138.4(2) 2_766 .
C22 Fe1 N11 C21 -148.2(2) 2_766 .
C12 Fe1 N11 C21 176.5(2) 2_766 .
N21 Fe1 N11 C12 165.9(2) . .
C42 Fe1 N11 C12 -82.6(7) 2_766 .
C52 Fe1 N11 C12 -74.0(3) 2_766 .
C32 Fe1 N11 C12 53.0(3) 2_766 .
C62 Fe1 N11 C12 -44.5(2) 2_766 .
C22 Fe1 N11 C12 28.9(2) 2_766 .
C12 Fe1 N11 C12 -6.4(3) 2_766 .
N11 Fe1 N21 C41 13.1(2) . .
C42 Fe1 N21 C41 -157.8(2) 2_766 .
C52 Fe1 N21 C41 -123.4(2) 2_766 .
C32 Fe1 N21 C41 164.2(2) 2_766 .
C62 Fe1 N21 C41 -105.2(3) 2_766 .
C22 Fe1 N21 C41 138.5(2) 2_766 .
C12 Fe1 N21 C41 155.8(4) 2_766 .
N11 Fe1 N21 C13 -161.5(2) . .
C42 Fe1 N21 C13 27.6(2) 2_766 .
C52 Fe1 N21 C13 62.0(2) 2_766 .
C32 Fe1 N21 C13 -10.4(2) 2_766 .
C62 Fe1 N21 C13 80.2(3) 2_766 .
C22 Fe1 N21 C13 -36.1(3) 2_766 .
C12 Fe1 N21 C13 -18.8(6) 2_766 .
C12 N11 C21 C31 -175.4(3) . .
Fe1 N11 C21 C31 2.0(4) . .
C12 N11 C21 C11 0.8(4) . .
Fe1 N11 C21 C11 178.2(2) . .
N11 C21 C31 C41 11.2(5) . .
C11 C21 C31 C41 -165.3(3) . .
C13 N21 C41 C31 169.0(3) . .
Fe1 N21 C41 C31 -5.8(4) . .
C13 N21 C41 C51 -8.5(4) . .
Fe1 N21 C41 C51 176.67(19) . .
C21 C31 C41 N21 -9.0(5) . .
C21 C31 C41 C51 168.5(3) . .
C21 N11 C12 C22 -79.0(3) . .
Fe1 N11 C12 C22 103.5(3) . .
C21 N11 C12 C62 95.4(3) . .
Fe1 N11 C12 C62 -82.1(3) . .
C21 N11 C12 Fe1 -172.6(2) . 2_766
Fe1 N11 C12 Fe1 9.9(4) . 2_766
C62 C12 C22 C32 -3.9(4) . .
N11 C12 C22 C32 170.2(3) . .
Fe1 C12 C22 C32 -52.8(2) 2_766 .
C62 C12 C22 C72 -174.4(3) . .
N11 C12 C22 C72 -0.3(4) . .
Fe1 C12 C22 C72 136.8(3) 2_766 .
C62 C12 C22 Fe1 48.8(3) . 2_766
N11 C12 C22 Fe1 -137.1(3) . 2_766
C12 C22 C32 C42 0.2(4) . .
C72 C22 C32 C42 170.6(3) . .
Fe1 C22 C32 C42 -54.4(3) 2_766 .
C12 C22 C32 Fe1 54.6(2) . 2_766
C72 C22 C32 Fe1 -135.0(3) . 2_766
C22 C32 C42 C52 3.7(4) . .
Fe1 C32 C42 C52 -52.2(3) 2_766 .
C22 C32 C42 Fe1 56.0(3) . 2_766
C32 C42 C52 C62 -4.0(4) . .
Fe1 C42 C52 C62 -56.3(3) 2_766 .
C32 C42 C52 Fe1 52.2(3) . 2_766
C42 C52 C62 C12 0.4(4) . .
Fe1 C52 C62 C12 -54.5(2) 2_766 .
C42 C52 C62 C92 -173.5(3) . .
Fe1 C52 C62 C92 131.6(3) 2_766 .
C42 C52 C62 Fe1 54.9(2) . 2_766
C22 C12 C62 C52 3.7(4) . .
N11 C12 C62 C52 -170.5(3) . .
Fe1 C12 C62 C52 52.7(2) 2_766 .
C22 C12 C62 C92 177.4(3) . .
N11 C12 C62 C92 3.3(4) . .
Fe1 C12 C62 C92 -133.5(3) 2_766 .
C22 C12 C62 Fe1 -49.0(3) . 2_766
N11 C12 C62 Fe1 136.8(2) . 2_766
C32 C22 C72 C82 23.9(5) . .
C12 C22 C72 C82 -166.0(3) . .
Fe1 C22 C72 C82 -68.6(5) 2_766 .
C52 C62 C92 C102 85.1(4) . .
C12 C62 C92 C102 -88.6(4) . .
Fe1 C62 C92 C102 174.0(3) 2_766 .
C41 N21 C13 C63 92.4(3) . .
Fe1 N21 C13 C63 -92.5(3) . .
C41 N21 C13 C23 -86.1(3) . .
Fe1 N21 C13 C23 89.1(3) . .
C63 C13 C23 C33 2.9(4) . .
N21 C13 C23 C33 -178.6(3) . .
C63 C13 C23 C73 -176.1(3) . .
N21 C13 C23 C73 2.4(4) . .
C13 C23 C33 C43 -0.2(5) . .
C73 C23 C33 C43 178.7(3) . .
C23 C33 C43 C53 -1.4(5) . .
C33 C43 C53 C63 0.4(5) . .
C43 C53 C63 C13 2.2(5) . .
C43 C53 C63 C93 -178.7(3) . .
C23 C13 C63 C53 -3.8(4) . .
N21 C13 C63 C53 177.8(3) . .
C23 C13 C63 C93 177.1(3) . .
N21 C13 C63 C93 -1.4(4) . .
C33 C23 C73 C83 10.9(4) . .
C13 C23 C73 C83 -170.2(3) . .
C53 C63 C93 C103 52.5(4) . .
C13 C63 C93 C103 -128.4(3) . .
N14' Fe2 N14 C24 -91.9(15) . .
N24 Fe2 N14 C24 6.3(14) . .
N24' Fe2 N14 C24 4.2(13) . .
C45 Fe2 N14 C24 -98.7(18) 2_675 .
C55 Fe2 N14 C24 124.2(7) 2_675 .
C45' Fe2 N14 C24 115.8(19) 2_675 .
C35 Fe2 N14 C24 -108.5(6) 2_675 .
C35' Fe2 N14 C24 -131.4(6) 2_675 .
C55' Fe2 N14 C24 106.6(7) 2_675 .
C65 Fe2 N14 C24 148.9(6) 2_675 .
C25 Fe2 N14 C24 -137.8(6) 2_675 .
N14' Fe2 N14 C15 90.8(15) . .
N24 Fe2 N14 C15 -171.1(13) . .
N24' Fe2 N14 C15 -173.1(13) . .
C45 Fe2 N14 C15 83.9(18) 2_675 .
C55 Fe2 N14 C15 -53.2(8) 2_675 .
C45' Fe2 N14 C15 -62(2) 2_675 .
C35 Fe2 N14 C15 74.1(6) 2_675 .
C35' Fe2 N14 C15 51.3(8) 2_675 .
C55' Fe2 N14 C15 -70.8(7) 2_675 .
C65 Fe2 N14 C15 -28.5(6) 2_675 .
C25 Fe2 N14 C15 44.8(6) 2_675 .
N14' Fe2 N24 C44 9(3) . .
N14 Fe2 N24 C44 -6(3) . .
N24' Fe2 N24 C44 88(23) . .
C45 Fe2 N24 C44 165(3) 2_675 .
C55 Fe2 N24 C44 -158(3) 2_675 .
C45' Fe2 N24 C44 -177(3) 2_675 .
C35 Fe2 N24 C44 129(3) 2_675 .
C35' Fe2 N24 C44 150(3) 2_675 .
C55' Fe2 N24 C44 -139(3) 2_675 .
C65 Fe2 N24 C44 -134(2) 2_675 .
C25 Fe2 N24 C44 109(3) 2_675 .
N14' Fe2 N24 C16 172(3) . .
N14 Fe2 N24 C16 157(3) . .
N24' Fe2 N24 C16 -109(29) . .
C45 Fe2 N24 C16 -32(3) 2_675 .
C55 Fe2 N24 C16 5(3) 2_675 .
C45' Fe2 N24 C16 -14(3) 2_675 .
C35 Fe2 N24 C16 -68(3) 2_675 .
C35' Fe2 N24 C16 -47(3) 2_675 .
C55' Fe2 N24 C16 24(3) 2_675 .
C65 Fe2 N24 C16 29(4) 2_675 .
C25 Fe2 N24 C16 -88(3) 2_675 .
C15 N14 C24 C34 177.1(6) . .
Fe2 N14 C24 C34 -0.5(10) . .
C15 N14 C24 C14 -0.2(9) . .
Fe2 N14 C24 C14 -177.8(5) . .
N14 C24 C34 C44 -9.4(12) . .
C14 C24 C34 C44 168.2(7) . .
C16 N24 C44 C34 -165.6(14) . .
Fe2 N24 C44 C34 -1(4) . .
C16 N24 C44 C54 17(4) . .
Fe2 N24 C44 C54 -177.9(19) . .
C24 C34 C44 N24 10(2) . .
C24 C34 C44 C54 -172.7(7) . .
C24 N14 C15 C65 80.0(10) . .
Fe2 N14 C15 C65 -102.2(9) . .
C24 N14 C15 C25 -95.4(10) . .
Fe2 N14 C15 C25 82.3(9) . .
C24 N14 C15 Fe2 171.7(6) . 2_675
Fe2 N14 C15 Fe2 -10.6(10) . 2_675
C65 C15 C25 C35 -3.7(13) . .
N14 C15 C25 C35 171.6(7) . .
Fe2 C15 C25 C35 -51.9(6) 2_675 .
C65 C15 C25 C75 -177.1(8) . .
N14 C15 C25 C75 -1.7(12) . .
Fe2 C15 C25 C75 134.8(6) 2_675 .
C65 C15 C25 Fe2 48.1(8) . 2_675
N14 C15 C25 Fe2 -136.5(9) . 2_675
C15 C25 C35 C45 -0.4(11) . .
C75 C25 C35 C45 173.0(6) . .
Fe2 C25 C35 C45 -54.0(6) 2_675 .
C15 C25 C35 Fe2 53.6(7) . 2_675
C75 C25 C35 Fe2 -133.0(5) . 2_675
C25 C35 C45 C55 3.3(12) . .
Fe2 C35 C45 C55 -52.6(8) 2_675 .
C25 C35 C45 Fe2 55.9(6) . 2_675
C35 C45 C55 C65 -2.2(13) . .
Fe2 C45 C55 C65 -55.3(7) 2_675 .
C35 C45 C55 Fe2 53.1(8) . 2_675
C25 C15 C65 C55 4.8(14) . .
N14 C15 C65 C55 -170.5(8) . .
Fe2 C15 C65 C55 53.5(6) 2_675 .
C25 C15 C65 C95 174.2(8) . .
N14 C15 C65 C95 -1.1(13) . .
Fe2 C15 C65 C95 -137.2(7) 2_675 .
C25 C15 C65 Fe2 -48.7(9) . 2_675
N14 C15 C65 Fe2 136.0(9) . 2_675
C45 C55 C65 C15 -1.8(12) . .
Fe2 C55 C65 C15 -55.7(7) 2_675 .
C45 C55 C65 C95 -171.0(7) . .
Fe2 C55 C65 C95 135.0(7) 2_675 .
C45 C55 C65 Fe2 53.9(7) . 2_675
C35 C25 C75 C85 -86.4(8) . .
C15 C25 C75 C85 86.7(9) . .
Fe2 C25 C75 C85 -176.6(5) 2_675 .
C15 C65 C95 C105 166.0(8) . .
C55 C65 C95 C105 -24.9(10) . .
Fe2 C65 C95 C105 67.5(9) 2_675 .
C44 N24 C16 C26 -99(4) . .
Fe2 N24 C16 C26 95(3) . .
C44 N24 C16 C66 92(2) . .
Fe2 N24 C16 C66 -74(3) . .
N24 C16 C26 C36 180(3) . .
C66 C16 C26 C36 -10(5) . .
N24 C16 C26 C76 4(4) . .
C66 C16 C26 C76 175(2) . .
C16 C26 C36 C46 4(6) . .
C76 C26 C36 C46 179(3) . .
C26 C36 C46 C56 3(5) . .
C36 C46 C56 C66 -4(3) . .
C46 C56 C66 C16 -2.5(13) . .
C46 C56 C66 C96 -176.4(10) . .
C26 C16 C66 C56 9(2) . .
N24 C16 C66 C56 179.3(8) . .
C26 C16 C66 C96 -177(2) . .
N24 C16 C66 C96 -6.8(10) . .
C36 C26 C76 C86 -27(4) . .
C16 C26 C76 C86 148(3) . .
C56 C66 C96 C106 79.3(10) . .
C16 C66 C96 C106 -94.6(9) . .
N24 Fe2 N14' C24' 13.5(14) . .
N14 Fe2 N14' C24' 96.1(16) . .
N24' Fe2 N14' C24' 11.5(14) . .
C45 Fe2 N14' C24' -86.7(10) 2_675 .
C55 Fe2 N14' C24' 154.2(8) 2_675 .
C45' Fe2 N14' C24' -117(2) 2_675 .
C35 Fe2 N14' C24' -97.8(6) 2_675 .
C35' Fe2 N14' C24' -113.4(6) 2_675 .
C55' Fe2 N14' C24' 120.9(6) 2_675 .
C65 Fe2 N14' C24' 163.8(6) 2_675 .
C25 Fe2 N14' C24' -128.3(6) 2_675 .
N24 Fe2 N14' C15' -164.3(14) . .
N14 Fe2 N14' C15' -81.6(14) . .
N24' Fe2 N14' C15' -166.3(14) . .
C45 Fe2 N14' C15' 95.5(8) 2_675 .
C55 Fe2 N14' C15' -23.5(12) 2_675 .
C45' Fe2 N14' C15' 65(2) 2_675 .
C35 Fe2 N14' C15' 84.4(6) 2_675 .
C35' Fe2 N14' C15' 68.9(6) 2_675 .
C55' Fe2 N14' C15' -56.9(8) 2_675 .
C65 Fe2 N14' C15' -14.0(7) 2_675 .
C25 Fe2 N14' C15' 53.9(6) 2_675 .
N14' Fe2 N24' C44' -19(3) . .
N24 Fe2 N24' C44' -120(29) . .
N14 Fe2 N24' C44' -34(3) . .
C45 Fe2 N24' C44' 137(3) 2_675 .
C55 Fe2 N24' C44' 174(3) 2_675 .
C45' Fe2 N24' C44' 155(3) 2_675 .
C35 Fe2 N24' C44' 101(3) 2_675 .
C35' Fe2 N24' C44' 122(3) 2_675 .
C55' Fe2 N24' C44' -167(3) 2_675 .
C65 Fe2 N24' C44' -163.3(18) 2_675 .
C25 Fe2 N24' C44' 80(3) 2_675 .
C15' N14' C24' C34' 178.3(6) . .
Fe2 N14' C24' C34' 0.4(11) . .
C15' N14' C24' C14' 1.5(9) . .
Fe2 N14' C24' C14' -176.4(5) . .
N14' C24' C34' C44' -10.3(12) . .
C14' C24' C34' C44' 166.6(7) . .
Fe2 N24' C44' C34' 16(4) . .
Fe2 N24' C44' C54' -172.1(17) . .
C24' C34' C44' N24' 1(2) . .
C24' C34' C44' C54' -171.1(7) . .
C24' N14' C15' C65' 80.1(11) . .
Fe2 N14' C15' C65' -101.9(9) . .
C24' N14' C15' C25' -89.9(10) . .
Fe2 N14' C15' C25' 88.1(10) . .
C24' N14' C15' Fe2 178.0(6) . 2_675
Fe2 N14' C15' Fe2 -4.0(10) . 2_675
C65' C15' C25' C35' 0.1(14) . .
N14' C15' C25' C35' 169.7(7) . .
Fe2 C15' C25' C35' -51.3(6) 2_675 .
C65' C15' C25' C75' -172.8(8) . .
N14' C15' C25' C75' -3.2(13) . .
Fe2 C15' C25' C75' 135.7(6) 2_675 .
C65' C15' C25' Fe2 51.5(9) . 2_675
N14' C15' C25' Fe2 -139.0(9) . 2_675
C15' C25' C35' C45' -2.8(11) . .
C75' C25' C35' C45' 170.0(7) . .
Fe2 C25' C35' C45' -55.6(6) 2_675 .
C15' C25' C35' Fe2 52.8(7) . 2_675
C75' C25' C35' Fe2 -134.4(6) . 2_675
C25' C35' C45' C55' 4.5(12) . .
Fe2 C35' C45' C55' -52.9(7) 2_675 .
C25' C35' C45' Fe2 57.4(6) . 2_675
C35' C45' C55' C65' -3.3(12) . .
Fe2 C45' C55' C65' -56.1(6) 2_675 .
C35' C45' C55' Fe2 52.8(7) . 2_675
C25' C15' C65' C55' 0.9(14) . .
N14' C15' C65' C55' -168.2(8) . .
Fe2 C15' C65' C55' 52.4(7) 2_675 .
C25' C15' C65' C95' 172.9(8) . .
N14' C15' C65' C95' 3.8(13) . .
Fe2 C15' C65' C95' -135.6(6) 2_675 .
C25' C15' C65' Fe2 -51.5(9) . 2_675
N14' C15' C65' Fe2 139.4(10) . 2_675
C45' C55' C65' C15' 0.6(11) . .
Fe2 C55' C65' C15' -53.8(7) 2_675 .
C45' C55' C65' C95' -171.1(7) . .
Fe2 C55' C65' C95' 134.5(6) 2_675 .
C45' C55' C65' Fe2 54.4(6) . 2_675
C35' C25' C75' C85' 14.0(10) . .
C15' C25' C75' C85' -173.5(8) . .
Fe2 C25' C75' C85' -78.1(9) 2_675 .
C15' C65' C95' C10' 162.1(8) . .
C55' C65' C95' C10' -26.3(10) . .
Fe2 C65' C95' C10' 66.8(9) 2_675 .
C76' C26' C36' C46' -176(3) . .
C26' C36' C46' C56' -4(5) . .
C36' C46' C56' C66' 4(3) . .
C46' C56' C66' C96' -177.9(11) . .
C36' C26' C76' C86' -55(4) . .
C56' C66' C96' C10" -12.4(10) . .
